data_7118269
loop_
_publ_author_name
'Li, Mingfeng'
'Guo, Xin'
'Jin, Weifeng'
'Zheng, Qing'
'Liu, Shunying'
'Hu, Wenhao'

_publ_section_title
;
 An enantioselective three-component reaction of diazoacetates with
 indoles and enals by iridium/iminium co-catalysis.
;
_journal_issue 13
_journal_name_full 'Chemical communications (Cambridge, England)'
_journal_page_first 2736
_journal_page_last 2739
_journal_paper_doi 10.1039/c5cc09918h
_journal_volume 52
_journal_year 2016
_chemical_formula_sum 'C27 H24 Br N O3'
_chemical_formula_weight 490.38
_chemical_name_systematic
; 
 ? 
;
_space_group_IT_number 19
_symmetry_cell_setting orthorhombic
_symmetry_space_group_name_Hall 'P 2ac 2ab'
_symmetry_space_group_name_H-M 'P 21 21 21'
_atom_sites_solution_hydrogens geom
_atom_sites_solution_primary direct
_atom_sites_solution_secondary difmap
_audit_creation_method SHELXL-97
_audit_update_record
;
2015-11-25 deposited with the CCDC.
2016-01-04 downloaded from the CCDC.
;
_cell_angle_alpha 90.00
_cell_angle_beta 90.00
_cell_angle_gamma 90.00
_cell_formula_units_Z 4
_cell_length_a 8.8669(5)
_cell_length_b 14.7074(7)
_cell_length_c 17.9059(9)
_cell_measurement_temperature 296(2)
_cell_volume 2335.1(2)
_computing_structure_refinement 'SHELXL-97 (Sheldrick, 2008)'
_computing_structure_solution 'SHELXS-97 (Sheldrick, 2008)'
_diffrn_ambient_temperature 296(2)
_diffrn_measured_fraction_theta_full 0.999
_diffrn_measured_fraction_theta_max 0.999
_diffrn_radiation_monochromator graphite
_diffrn_radiation_source 'fine-focus sealed tube'
_diffrn_radiation_type MoK\a
_diffrn_radiation_wavelength 0.71073
_diffrn_reflns_av_R_equivalents 0.0485
_diffrn_reflns_av_sigmaI/netI 0.0468
_diffrn_reflns_limit_h_max 10
_diffrn_reflns_limit_h_min -10
_diffrn_reflns_limit_k_max 17
_diffrn_reflns_limit_k_min -17
_diffrn_reflns_limit_l_max 21
_diffrn_reflns_limit_l_min -21
_diffrn_reflns_number 21617
_diffrn_reflns_theta_full 25.01
_diffrn_reflns_theta_max 25.01
_diffrn_reflns_theta_min 1.79
_exptl_absorpt_coefficient_mu 1.789
_exptl_absorpt_correction_T_max 0.8007
_exptl_absorpt_correction_T_min 0.5814
_exptl_absorpt_correction_type multi-scan
_exptl_absorpt_process_details sadabs
_exptl_crystal_colour yellow
_exptl_crystal_density_diffrn 1.395
_exptl_crystal_density_method 'not measured'
_exptl_crystal_description block
_exptl_crystal_F_000 1008
_exptl_crystal_size_max 0.34
_exptl_crystal_size_mid 0.27
_exptl_crystal_size_min 0.13
_refine_diff_density_max 0.325
_refine_diff_density_min -0.206
_refine_diff_density_rms 0.037
_refine_ls_abs_structure_details 'Flack H D (1983), Acta Cryst. A39, 876-881'
_refine_ls_abs_structure_Flack -0.001(11)
_refine_ls_extinction_method none
_refine_ls_goodness_of_fit_ref 1.012
_refine_ls_hydrogen_treatment constr
_refine_ls_matrix_type full
_refine_ls_number_parameters 284
_refine_ls_number_reflns 4130
_refine_ls_number_restraints 0
_refine_ls_restrained_S_all 1.012
_refine_ls_R_factor_all 0.0728
_refine_ls_R_factor_gt 0.0397
_refine_ls_shift/su_max 0.001
_refine_ls_shift/su_mean 0.000
_refine_ls_structure_factor_coef Fsqd
_refine_ls_weighting_details 'calc w=1/[\s^2^(Fo^2^)+(0.0367P)^2^+0.5965P] where P=(Fo^2^+2Fc^2^)/3'
_refine_ls_weighting_scheme calc
_refine_ls_wR_factor_gt 0.0832
_refine_ls_wR_factor_ref 0.0949
_reflns_number_gt 2821
_reflns_number_total 4130
_reflns_threshold_expression >2sigma(I)
_cod_data_source_file c5cc09918h2.cif
_cod_data_source_block z
_cod_depositor_comments
;
The following automatic conversions were performed:

'_symmetry_cell_setting' value 'Orthorhombic' changed to
'orthorhombic' according to
/usr/data/users/saulius/crontab/automatic-downloads/rss-feeds/RSC/lib/dictionaries/cif_core.dic
dictionary named 'cif_core.dic' version 2.4.2 from 2011-04-26.

Automatic conversion script
Id: cif_fix_values 4268 2015-11-12 08:31:59Z antanas 

 Adding full bibliography for 7118269.cif.
;
_cod_original_sg_symbol_H-M P2(1)2(1)2(1)
_cod_database_code 7118269

loop_
_symmetry_equiv_pos_as_xyz
'x, y, z'
'-x+1/2, -y, z+1/2'
'-x, y+1/2, -z+1/2'
'x+1/2, -y+1/2, -z'

loop_
_atom_site_label
_atom_site_type_symbol
_atom_site_fract_x
_atom_site_fract_y
_atom_site_fract_z
_atom_site_U_iso_or_equiv
_atom_site_adp_type
_atom_site_occupancy
_atom_site_symmetry_multiplicity
_atom_site_calc_flag
_atom_site_refinement_flags
Br1 Br 0.23232(5) 0.93985(3) 0.07696(3) 0.08995(19) Uani 1 1 d .
O1 O 0.2814(4) 1.3937(3) 0.0439(2) 0.1175(12) Uani 1 1 d .
O2 O 0.5150(4) 1.3572(2) 0.01143(18) 0.0798(9) Uani 1 1 d .
O3 O 0.8435(5) 1.2127(3) 0.2194(2) 0.1218(13) Uiso 1 1 d .
N1 N 0.7985(3) 1.5541(3) 0.13298(19) 0.0746(9) Uani 1 1 d .
C1 C 0.6823(5) 1.6110(3) 0.1134(2) 0.0712(12) Uani 1 1 d .
C2 C 0.6853(7) 1.7026(3) 0.0947(3) 0.0911(15) Uani 1 1 d .
H2A H 0.7742 1.7361 0.0968 0.109 Uiso 1 1 calc R
C3 C 0.5534(8) 1.7412(3) 0.0735(3) 0.1056(17) Uani 1 1 d .
H3A H 0.5524 1.8023 0.0602 0.127 Uiso 1 1 calc R
C4 C 0.4197(7) 1.6924(3) 0.0712(3) 0.1019(16) Uani 1 1 d .
H4A H 0.3316 1.7213 0.0560 0.122 Uiso 1 1 calc R
C5 C 0.4144(6) 1.6015(3) 0.0908(3) 0.0817(13) Uani 1 1 d .
H5A H 0.3242 1.5693 0.0894 0.098 Uiso 1 1 calc R
C6 C 0.5483(4) 1.5594(3) 0.1129(2) 0.0640(10) Uani 1 1 d .
C7 C 0.5872(4) 1.4684(3) 0.1335(2) 0.0611(10) Uani 1 1 d .
C8 C 0.7400(5) 1.4683(3) 0.1443(2) 0.0705(11) Uani 1 1 d .
H8A H 0.7966 1.4175 0.1573 0.085 Uiso 1 1 calc R
C9 C 0.3561(4) 1.4065(3) 0.1985(3) 0.0698(12) Uani 1 1 d .
C10 C 0.3866(5) 1.4615(3) 0.2588(3) 0.0828(14) Uani 1 1 d .
H10A H 0.4781 1.4923 0.2601 0.099 Uiso 1 1 calc R
C11 C 0.2868(6) 1.4728(3) 0.3175(3) 0.1075(18) Uani 1 1 d .
H11A H 0.3120 1.5105 0.3573 0.129 Uiso 1 1 calc R
C12 C 0.1550(6) 1.4299(4) 0.3168(4) 0.119(2) Uani 1 1 d .
H12A H 0.0886 1.4369 0.3566 0.143 Uiso 1 1 calc R
C13 C 0.1169(5) 1.3758(4) 0.2581(4) 0.107(2) Uani 1 1 d .
H13A H 0.0237 1.3468 0.2576 0.129 Uiso 1 1 calc R
C14 C 0.2158(5) 1.3636(3) 0.1991(3) 0.0878(14) Uani 1 1 d .
H14A H 0.1884 1.3263 0.1594 0.105 Uiso 1 1 calc R
C15 C 0.4775(4) 1.2113(2) 0.1393(2) 0.0545(9) Uani 1 1 d .
C16 C 0.3735(4) 1.1725(3) 0.1868(2) 0.0621(10) Uani 1 1 d .
H16A H 0.3530 1.2004 0.2323 0.075 Uiso 1 1 calc R
C17 C 0.2984(4) 1.0924(2) 0.1683(2) 0.0649(10) Uani 1 1 d .
H17A H 0.2275 1.0676 0.2008 0.078 Uiso 1 1 calc R
C18 C 0.3300(4) 1.0503(3) 0.1017(2) 0.0629(10) Uani 1 1 d .
C19 C 0.4329(5) 1.0866(3) 0.0539(2) 0.0697(11) Uani 1 1 d .
H19A H 0.4540 1.0577 0.0089 0.084 Uiso 1 1 calc R
C20 C 0.5062(4) 1.1666(3) 0.0722(3) 0.0652(10) Uani 1 1 d .
H20A H 0.5760 1.1910 0.0390 0.078 Uiso 1 1 calc R
C21 C 0.4783(4) 1.3883(2) 0.1393(2) 0.0633(11) Uani 1 1 d .
C22 C 0.5644(4) 1.2971(2) 0.1581(2) 0.0592(10) Uani 1 1 d .
H22A H 0.6548 1.2965 0.1267 0.071 Uiso 1 1 calc R
C23 C 0.6198(4) 1.2953(3) 0.2387(2) 0.0668(11) Uani 1 1 d .
H23A H 0.6592 1.3548 0.2516 0.080 Uiso 1 1 calc R
H23B H 0.5352 1.2828 0.2714 0.080 Uiso 1 1 calc R
C24 C 0.7377(6) 1.2267(4) 0.2514(3) 0.1057(17) Uani 1 1 d .
H24A H 0.7217 1.1892 0.2924 0.127 Uiso 1 1 calc R
C25 C 0.4093(6) 1.3809(3) 0.0603(3) 0.0716(12) Uani 1 1 d .
C26 C 0.4667(6) 1.3405(4) -0.0641(3) 0.0999(16) Uani 1 1 d .
H26A H 0.5522 1.3240 -0.0941 0.150 Uiso 1 1 calc R
H26B H 0.4213 1.3945 -0.0841 0.150 Uiso 1 1 calc R
H26C H 0.3945 1.2919 -0.0646 0.150 Uiso 1 1 calc R
C27 C 0.9577(5) 1.5790(4) 0.1382(3) 0.1032(18) Uani 1 1 d .
H27A H 0.9691 1.6426 0.1276 0.155 Uiso 1 1 calc R
H27B H 1.0147 1.5441 0.1027 0.155 Uiso 1 1 calc R
H27C H 0.9938 1.5665 0.1877 0.155 Uiso 1 1 calc R

loop_
_atom_site_aniso_label
_atom_site_aniso_U_11
_atom_site_aniso_U_22
_atom_site_aniso_U_33
_atom_site_aniso_U_23
_atom_site_aniso_U_13
_atom_site_aniso_U_12
Br1 0.0972(3) 0.0597(2) 0.1130(4) -0.0106(2) 0.0003(3) -0.0137(2)
O1 0.082(2) 0.139(3) 0.132(3) -0.037(2) -0.052(2) 0.025(2)
O2 0.083(2) 0.084(2) 0.072(2) 0.0091(16) -0.0201(19) -0.0205(17)
N1 0.063(2) 0.081(2) 0.080(2) -0.010(2) -0.0075(17) -0.022(2)
C1 0.089(3) 0.061(3) 0.063(3) -0.010(2) 0.007(2) -0.016(2)
C2 0.123(4) 0.070(3) 0.080(4) -0.004(2) 0.017(3) -0.028(3)
C3 0.157(5) 0.061(3) 0.100(4) 0.011(3) 0.027(5) 0.006(4)
C4 0.130(4) 0.068(3) 0.108(4) 0.016(3) 0.006(4) 0.027(3)
C5 0.094(3) 0.067(3) 0.084(3) -0.003(2) 0.001(3) 0.008(2)
C6 0.073(2) 0.054(2) 0.065(3) -0.013(2) -0.001(2) -0.004(2)
C7 0.051(2) 0.063(3) 0.069(3) -0.007(2) -0.009(2) -0.0077(18)
C8 0.077(3) 0.061(2) 0.074(3) 0.0036(18) -0.008(2) -0.012(2)
C9 0.049(2) 0.050(2) 0.111(4) -0.003(2) -0.007(2) -0.0032(17)
C10 0.064(3) 0.067(3) 0.117(4) -0.021(3) 0.015(3) -0.014(2)
C11 0.090(4) 0.085(3) 0.148(5) -0.034(3) 0.040(4) -0.014(3)
C12 0.084(4) 0.086(4) 0.187(7) -0.011(5) 0.043(4) 0.004(3)
C13 0.045(3) 0.082(4) 0.195(7) -0.005(4) 0.012(4) -0.008(2)
C14 0.052(2) 0.060(2) 0.151(5) -0.007(3) -0.008(3) -0.003(2)
C15 0.051(2) 0.051(2) 0.062(3) 0.0012(19) 0.002(2) 0.0036(17)
C16 0.066(3) 0.057(2) 0.064(3) -0.011(2) 0.004(2) 0.004(2)
C17 0.068(2) 0.058(2) 0.069(3) 0.006(2) 0.008(2) 0.0020(19)
C18 0.060(2) 0.055(2) 0.074(3) -0.001(2) -0.002(2) 0.0062(19)
C19 0.074(3) 0.068(3) 0.067(3) -0.011(2) 0.005(2) 0.001(2)
C20 0.063(2) 0.061(2) 0.071(3) -0.003(3) 0.008(2) 0.0005(19)
C21 0.051(2) 0.053(2) 0.086(3) -0.008(2) -0.014(2) -0.0043(18)
C22 0.056(2) 0.055(2) 0.066(3) 0.002(2) -0.004(2) -0.0022(18)
C23 0.060(2) 0.066(2) 0.074(3) -0.005(2) -0.015(2) -0.001(2)
C24 0.098(4) 0.123(4) 0.096(4) 0.051(3) 0.026(4) 0.015(4)
C25 0.072(3) 0.055(2) 0.088(4) -0.007(2) -0.027(3) -0.005(2)
C26 0.119(4) 0.108(4) 0.073(4) 0.007(3) -0.024(3) -0.026(3)
C27 0.080(3) 0.115(4) 0.115(4) -0.010(3) -0.001(3) -0.041(3)

loop_
_atom_type_symbol
_atom_type_description
_atom_type_scat_dispersion_real
_atom_type_scat_dispersion_imag
_atom_type_scat_source
C C 0.0033 0.0016 'International Tables Vol C Tables 4.2.6.8 and 6.1.1.4'
H H 0.0000 0.0000 'International Tables Vol C Tables 4.2.6.8 and 6.1.1.4'
N N 0.0061 0.0033 'International Tables Vol C Tables 4.2.6.8 and 6.1.1.4'
O O 0.0106 0.0060 'International Tables Vol C Tables 4.2.6.8 and 6.1.1.4'
Br Br -0.2901 2.4595 'International Tables Vol C Tables 4.2.6.8 and 6.1.1.4'

loop_
_geom_angle_atom_site_label_1
_geom_angle_atom_site_label_2
_geom_angle_atom_site_label_3
_geom_angle
C25 O2 C26 117.0(4)
C1 N1 C8 108.2(3)
C1 N1 C27 126.1(4)
C8 N1 C27 125.6(4)
N1 C1 C2 129.7(4)
N1 C1 C6 107.8(3)
C2 C1 C6 122.5(5)
C3 C2 C1 117.3(5)
C3 C2 H2A 121.4
C1 C2 H2A 121.4
C2 C3 C4 121.9(5)
C2 C3 H3A 119.0
C4 C3 H3A 119.0
C5 C4 C3 121.4(5)
C5 C4 H4A 119.3
C3 C4 H4A 119.3
C4 C5 C6 118.2(5)
C4 C5 H5A 120.9
C6 C5 H5A 120.9
C5 C6 C1 118.7(4)
C5 C6 C7 133.9(4)
C1 C6 C7 107.4(4)
C8 C7 C6 106.0(3)
C8 C7 C21 128.0(4)
C6 C7 C21 125.9(3)
C7 C8 N1 110.5(4)
C7 C8 H8A 124.7
N1 C8 H8A 124.7
C10 C9 C14 115.9(4)
C10 C9 C21 120.3(4)
C14 C9 C21 123.6(4)
C9 C10 C11 122.7(4)
C9 C10 H10A 118.6
C11 C10 H10A 118.6
C12 C11 C10 119.9(5)
C12 C11 H11A 120.0
C10 C11 H11A 120.0
C11 C12 C13 120.2(6)
C11 C12 H12A 119.9
C13 C12 H12A 119.9
C12 C13 C14 120.5(4)
C12 C13 H13A 119.7
C14 C13 H13A 119.7
C13 C14 C9 120.7(5)
C13 C14 H14A 119.6
C9 C14 H14A 119.6
C16 C15 C20 117.3(3)
C16 C15 C22 123.2(3)
C20 C15 C22 119.4(3)
C15 C16 C17 121.5(4)
C15 C16 H16A 119.2
C17 C16 H16A 119.2
C18 C17 C16 119.3(4)
C18 C17 H17A 120.3
C16 C17 H17A 120.3
C19 C18 C17 120.5(4)
C19 C18 Br1 119.8(3)
C17 C18 Br1 119.7(3)
C18 C19 C20 120.0(4)
C18 C19 H19A 120.0
C20 C19 H19A 120.0
C19 C20 C15 121.3(4)
C19 C20 H20A 119.3
C15 C20 H20A 119.3
C7 C21 C9 110.9(3)
C7 C21 C25 104.1(3)
C9 C21 C25 111.4(3)
C7 C21 C22 111.3(3)
C9 C21 C22 109.9(3)
C25 C21 C22 109.1(3)
C15 C22 C23 111.1(3)
C15 C22 C21 114.4(3)
C23 C22 C21 111.9(3)
C15 C22 H22A 106.3
C23 C22 H22A 106.3
C21 C22 H22A 106.3
C24 C23 C22 112.8(4)
C24 C23 H23A 109.0
C22 C23 H23A 109.0
C24 C23 H23B 109.0
C22 C23 H23B 109.0
H23A C23 H23B 107.8
O3 C24 C23 130.1(5)
O3 C24 H24A 115.0
C23 C24 H24A 115.0
O1 C25 O2 123.5(5)
O1 C25 C21 126.4(5)
O2 C25 C21 110.0(4)
O2 C26 H26A 109.5
O2 C26 H26B 109.5
H26A C26 H26B 109.5
O2 C26 H26C 109.5
H26A C26 H26C 109.5
H26B C26 H26C 109.5
N1 C27 H27A 109.5
N1 C27 H27B 109.5
H27A C27 H27B 109.5
N1 C27 H27C 109.5
H27A C27 H27C 109.5
H27B C27 H27C 109.5

loop_
_geom_bond_atom_site_label_1
_geom_bond_atom_site_label_2
_geom_bond_distance
Br1 C18 1.893(4)
O1 C25 1.187(5)
O2 C25 1.329(5)
O2 C26 1.440(5)
O3 C24 1.118(6)
N1 C1 1.372(5)
N1 C8 1.379(5)
N1 C27 1.461(5)
C1 C2 1.388(6)
C1 C6 1.410(6)
C2 C3 1.355(7)
C2 H2A 0.9300
C3 C4 1.387(7)
C3 H3A 0.9300
C4 C5 1.382(6)
C4 H4A 0.9300
C5 C6 1.396(6)
C5 H5A 0.9300
C6 C7 1.431(6)
C7 C8 1.369(5)
C7 C21 1.526(5)
C8 H8A 0.9300
C9 C10 1.374(6)
C9 C14 1.395(6)
C9 C21 1.540(6)
C10 C11 1.384(7)
C10 H10A 0.9300
C11 C12 1.328(7)
C11 H11A 0.9300
C12 C13 1.362(8)
C12 H12A 0.9300
C13 C14 1.385(7)
C13 H13A 0.9300
C14 H14A 0.9300
C15 C16 1.378(5)
C15 C20 1.393(6)
C15 C22 1.518(5)
C16 C17 1.393(5)
C16 H16A 0.9300
C17 C18 1.374(5)
C17 H17A 0.9300
C18 C19 1.360(5)
C19 C20 1.383(5)
C19 H19A 0.9300
C20 H20A 0.9300
C21 C25 1.545(6)
C21 C22 1.580(5)
C22 C23 1.524(6)
C22 H22A 0.9800
C23 C24 1.470(6)
C23 H23A 0.9700
C23 H23B 0.9700
C24 H24A 0.9300
C26 H26A 0.9600
C26 H26B 0.9600
C26 H26C 0.9600
C27 H27A 0.9600
C27 H27B 0.9600
C27 H27C 0.9600

loop_
_geom_torsion_atom_site_label_1
_geom_torsion_atom_site_label_2
_geom_torsion_atom_site_label_3
_geom_torsion_atom_site_label_4
_geom_torsion
C8 N1 C1 C2 -178.2(4)
C27 N1 C1 C2 -0.5(7)
C8 N1 C1 C6 0.4(4)
C27 N1 C1 C6 178.1(4)
N1 C1 C2 C3 176.5(5)
C6 C1 C2 C3 -1.9(7)
C1 C2 C3 C4 0.8(9)
C2 C3 C4 C5 0.3(9)
C3 C4 C5 C6 -0.4(8)
C4 C5 C6 C1 -0.7(6)
C4 C5 C6 C7 -176.9(5)
N1 C1 C6 C5 -176.9(4)
C2 C1 C6 C5 1.9(6)
N1 C1 C6 C7 0.3(4)
C2 C1 C6 C7 179.1(4)
C5 C6 C7 C8 175.7(4)
C1 C6 C7 C8 -0.9(5)
C5 C6 C7 C21 -2.4(7)
C1 C6 C7 C21 -179.0(4)
C6 C7 C8 N1 1.2(5)
C21 C7 C8 N1 179.2(4)
C1 N1 C8 C7 -1.0(4)
C27 N1 C8 C7 -178.7(4)
C14 C9 C10 C11 1.2(7)
C21 C9 C10 C11 -173.2(5)
C9 C10 C11 C12 -0.3(8)
C10 C11 C12 C13 -0.9(9)
C11 C12 C13 C14 1.1(9)
C12 C13 C14 C9 -0.1(8)
C10 C9 C14 C13 -1.0(6)
C21 C9 C14 C13 173.3(4)
C20 C15 C16 C17 -0.8(5)
C22 C15 C16 C17 -178.5(3)
C15 C16 C17 C18 0.9(6)
C16 C17 C18 C19 -0.4(6)
C16 C17 C18 Br1 178.5(3)
C17 C18 C19 C20 -0.2(6)
Br1 C18 C19 C20 -179.1(3)
C18 C19 C20 C15 0.3(6)
C16 C15 C20 C19 0.2(6)
C22 C15 C20 C19 178.0(3)
C8 C7 C21 C9 121.1(4)
C6 C7 C21 C9 -61.2(5)
C8 C7 C21 C25 -119.0(5)
C6 C7 C21 C25 58.7(5)
C8 C7 C21 C22 -1.6(6)
C6 C7 C21 C22 176.0(4)
C10 C9 C21 C7 -29.0(5)
C14 C9 C21 C7 157.0(4)
C10 C9 C21 C25 -144.4(4)
C14 C9 C21 C25 41.6(5)
C10 C9 C21 C22 94.6(4)
C14 C9 C21 C22 -79.5(5)
C16 C15 C22 C23 42.8(5)
C20 C15 C22 C23 -134.8(4)
C16 C15 C22 C21 -85.0(4)
C20 C15 C22 C21 97.3(4)
C7 C21 C22 C15 -160.2(3)
C9 C21 C22 C15 76.4(4)
C25 C21 C22 C15 -45.9(5)
C7 C21 C22 C23 72.3(4)
C9 C21 C22 C23 -51.0(4)
C25 C21 C22 C23 -173.4(3)
C15 C22 C23 C24 68.5(4)
C21 C22 C23 C24 -162.2(3)
C22 C23 C24 O3 49.3(8)
C26 O2 C25 O1 -4.3(6)
C26 O2 C25 C21 175.4(3)
C7 C21 C25 O1 -114.3(5)
C9 C21 C25 O1 5.2(6)
C22 C21 C25 O1 126.7(5)
C7 C21 C25 O2 66.0(4)
C9 C21 C25 O2 -174.4(3)
C22 C21 C25 O2 -52.9(4)
